data_7038736
loop_
_publ_author_name
'Lin, Lin'
'Zhang, Ying-Ying'
'Lin, Yue-Jian'
'Jin, Guo-Xin'

_publ_section_title
;
 Half-sandwich rhodium and iridium metallamacrocycles constructed via C-H
 activation.
;
_journal_issue 16
_journal_name_full 'Dalton transactions (Cambridge, England : 2003)'
_journal_page_first 7014
_journal_page_last 7021
_journal_paper_doi 10.1039/c5dt04777c
_journal_volume 45
_journal_year 2016
_chemical_formula_sum 'C82 H112 F6 N6 O20 Rh4 S2'
_chemical_formula_weight 2091.53
_chemical_name_systematic
; 
 ? 
;
_space_group_crystal_system monoclinic
_space_group_IT_number 15
_space_group_name_Hall '-C 2yc'
_space_group_name_H-M_alt 'C 1 2/c 1'
_symmetry_space_group_name_Hall '-C 2yc'
_symmetry_space_group_name_H-M 'C 1 2/c 1'
_atom_sites_solution_hydrogens mixed
_audit_creation_method SHELXL-2013
_audit_update_record
;
2016-03-07 deposited with the CCDC.
2016-03-09 downloaded from the CCDC.
;
_cell_angle_alpha 90
_cell_angle_beta 109.8460(10)
_cell_angle_gamma 90
_cell_formula_units_Z 4
_cell_length_a 35.819(2)
_cell_length_b 14.2489(9)
_cell_length_c 19.1425(13)
_cell_measurement_reflns_used 9918
_cell_measurement_temperature 173(2)
_cell_measurement_theta_max 26.37
_cell_measurement_theta_min 2.26
_cell_volume 9189.7(10)
_computing_cell_refinement 'Bruker SAINT'
_computing_data_collection 'Bruker APEX2'
_computing_data_reduction 'Bruker SAINT'
_computing_molecular_graphics 'Bruker SHELXTL'
_computing_publication_material 'Bruker SHELXTL'
_computing_structure_refinement 'SHELXL-2013 (Sheldrick, 2013)'
_computing_structure_solution 'SHELXS-97 (Sheldrick, 2008)'
_diffrn_ambient_temperature 173(2)
_diffrn_measured_fraction_theta_full 0.994
_diffrn_measured_fraction_theta_max 0.993
_diffrn_measurement_device_type 'Bruker APEX-II CCD'
_diffrn_measurement_method '\f and \w scans'
_diffrn_radiation_type MoK\a
_diffrn_radiation_wavelength 0.71073
_diffrn_reflns_av_R_equivalents 0.0302
_diffrn_reflns_av_unetI/netI 0.0320
_diffrn_reflns_Laue_measured_fraction_full 0.994
_diffrn_reflns_Laue_measured_fraction_max 0.993
_diffrn_reflns_limit_h_max 37
_diffrn_reflns_limit_h_min -44
_diffrn_reflns_limit_k_max 17
_diffrn_reflns_limit_k_min -17
_diffrn_reflns_limit_l_max 23
_diffrn_reflns_limit_l_min -23
_diffrn_reflns_number 30406
_diffrn_reflns_point_group_measured_fraction_full 0.994
_diffrn_reflns_point_group_measured_fraction_max 0.993
_diffrn_reflns_theta_full 25.242
_diffrn_reflns_theta_max 26.383
_diffrn_reflns_theta_min 1.209
_exptl_absorpt_coefficient_mu 0.832
_exptl_absorpt_correction_T_max 0.745
_exptl_absorpt_correction_T_min 0.675
_exptl_absorpt_correction_type multi-scan
_exptl_absorpt_process_details sadabs
_exptl_crystal_colour yellow
_exptl_crystal_density_diffrn 1.512
_exptl_crystal_description prism
_exptl_crystal_F_000 4288
_exptl_crystal_size_max 0.180
_exptl_crystal_size_mid 0.080
_exptl_crystal_size_min 0.070
_platon_squeeze_details
;
 In asymmetric unit of this data, there were disordered 
 solvents (three water and one methanol molecules) which 
 could not be restrained properly. Therefore, SQUEEZE 
 algorithm was used to omit them. 
;
_refine_diff_density_max 4.560
_refine_diff_density_min -0.526
_refine_diff_density_rms 0.151
_refine_ls_extinction_method none
_refine_ls_goodness_of_fit_ref 1.095
_refine_ls_hydrogen_treatment mixed
_refine_ls_matrix_type full
_refine_ls_number_parameters 566
_refine_ls_number_reflns 9331
_refine_ls_number_restraints 44
_refine_ls_restrained_S_all 1.102
_refine_ls_R_factor_all 0.0653
_refine_ls_R_factor_gt 0.0544
_refine_ls_shift/su_max 0.001
_refine_ls_shift/su_mean 0.000
_refine_ls_structure_factor_coef Fsqd
_refine_ls_weighting_details
; 
 w=1/[\s^2^(Fo^2^)+(0.0890P)^2^+37.3102P] 
 where P=(Fo^2^+2Fc^2^)/3 
;
_refine_ls_weighting_scheme calc
_refine_ls_wR_factor_gt 0.1488
_refine_ls_wR_factor_ref 0.1565
_reflns_Friedel_coverage 0.000
_reflns_number_gt 7633
_reflns_number_total 9331
_reflns_threshold_expression 'I > 2\s(I)'
_cod_data_source_file c5dt04777c2.cif
_cod_data_source_block 2b
_cod_depositor_comments 'Adding full bibliography for 7038734--7038741.cif.'
_cod_database_code 7038736
_shelx_space_group_comment
; 
The symmetry employed for this shelxl refinement is uniquely defined 
by the following loop, which should always be used as a source of 
symmetry information in preference to the above space-group names. 
They are only intended as comments. 
;
_shelx_estimated_absorpt_t_min 0.865
_shelx_estimated_absorpt_t_max 0.944
_shelxl_version_number 2013-2

loop_
_space_group_symop_operation_xyz
'x, y, z'
'-x, y, -z+1/2'
'x+1/2, y+1/2, z'
'-x+1/2, y+1/2, -z+1/2'
'-x, -y, -z'
'x, -y, z-1/2'
'-x+1/2, -y+1/2, -z'
'x+1/2, -y+1/2, z-1/2'

loop_
_atom_site_label
_atom_site_type_symbol
_atom_site_fract_x
_atom_site_fract_y
_atom_site_fract_z
_atom_site_U_iso_or_equiv
_atom_site_adp_type
_atom_site_occupancy
_atom_site_site_symmetry_order
_atom_site_calc_flag
_atom_site_refinement_flags_posn
_atom_site_refinement_flags_adp
_atom_site_refinement_flags_occupancy
_atom_site_disorder_assembly
_atom_site_disorder_group
Rh1 Rh 0.12572(2) 0.80408(2) 0.39308(2) 0.02695(12) Uani 1 1 d . . . . .
Rh2 Rh 0.14600(2) 1.13652(2) 0.43556(2) 0.02714(12) Uani 1 1 d . . . . .
O1 O 0.10671(10) 1.0951(2) 0.33182(18) 0.0348(7) Uani 1 1 d . . . . .
O2 O 0.07822(10) 0.9723(2) 0.26346(18) 0.0394(8) Uani 1 1 d . . . . .
S1 S 0.20660(6) 0.45990(11) 0.18912(9) 0.0564(4) Uani 1 1 d . . . . .
O3 O 0.2089(5) 0.5028(12) 0.1226(7) 0.080(5) Uani 0.50(2) 1 d . . P A 1
O4 O 0.2479(5) 0.4402(9) 0.2355(8) 0.089(7) Uani 0.50(2) 1 d . . P A 1
O5 O 0.1796(6) 0.3912(10) 0.1778(15) 0.118(10) Uani 0.50(2) 1 d . U P A 1
F1 F 0.1647(8) 0.6139(13) 0.1841(11) 0.169(15) Uani 0.451(15) 1 d D . P B 1
F2 F 0.1546(4) 0.5208(7) 0.2514(8) 0.078(4) Uani 0.451(15) 1 d D . P B 1
F3 F 0.2087(4) 0.584(2) 0.2932(13) 0.151(12) Uani 0.451(15) 1 d D U P B 1
O3' O 0.2298(8) 0.5129(13) 0.1631(18) 0.133(10) Uani 0.50(2) 1 d . U P A 2
O4' O 0.2184(7) 0.3956(12) 0.2432(8) 0.110(9) Uani 0.50(2) 1 d . . P A 2
O5' O 0.1709(7) 0.4313(14) 0.1313(9) 0.119(7) Uani 0.50(2) 1 d . U P A 2
F1' F 0.1937(8) 0.5272(8) 0.3012(7) 0.140(8) Uani 0.549(15) 1 d D U P B 2
F2' F 0.2129(3) 0.6267(5) 0.2434(6) 0.068(3) Uani 0.549(15) 1 d D . P B 2
F3' F 0.1549(3) 0.5848(12) 0.1931(10) 0.128(8) Uani 0.549(15) 1 d D U P B 2
N1 N 0.15634(11) 0.8437(3) 0.5034(2) 0.0284(8) Uani 1 1 d . . . . .
N2 N 0.07206(11) 0.8138(3) 0.4166(2) 0.0304(8) Uani 1 1 d . . . . .
N3 N -0.09604(11) 0.8609(3) 0.5295(2) 0.0302(8) Uani 1 1 d . . . . .
C1 C 0.16858(15) 0.7859(4) 0.5612(3) 0.0357(10) Uani 1 1 d . . . . .
H1 H 0.1628 0.7209 0.5532 0.043 Uiso 1 1 calc R U . . .
C2 C 0.18927(16) 0.8162(4) 0.6325(3) 0.0380(11) Uani 1 1 d . . . . .
H2 H 0.1977 0.7728 0.6725 0.046 Uiso 1 1 calc R U . . .
C3 C 0.19744(15) 0.9098(4) 0.6443(3) 0.0380(11) Uani 1 1 d . . . . .
H3 H 0.2118 0.9324 0.6927 0.046 Uiso 1 1 calc R U . . .
C4 C 0.18445(14) 0.9716(3) 0.5846(3) 0.0329(10) Uani 1 1 d . . . . .
H4 H 0.1896 1.0370 0.5918 0.040 Uiso 1 1 calc R U . . .
C5 C 0.16364(12) 0.9362(3) 0.5137(2) 0.0272(9) Uani 1 1 d . . . . .
C6 C 0.14644(12) 0.9948(3) 0.4473(2) 0.0271(9) Uani 1 1 d . . . . .
C7 C 0.12562(12) 0.9460(3) 0.3863(2) 0.0270(9) Uani 1 1 d . . . . .
C8 C 0.10201(12) 1.0062(3) 0.3216(2) 0.0271(9) Uani 1 1 d . . . . .
C9 C 0.06592(17) 0.7569(4) 0.4667(3) 0.0461(13) Uani 1 1 d . . . . .
H9 H 0.0848 0.7089 0.4876 0.055 Uiso 1 1 calc R U . . .
C10 C 0.03364(16) 0.7639(4) 0.4898(3) 0.0496(14) Uani 1 1 d . . . . .
H10 H 0.0308 0.7216 0.5260 0.060 Uiso 1 1 calc R U . . .
C11 C 0.00526(13) 0.8325(3) 0.4604(3) 0.0321(10) Uani 1 1 d . . . . .
C12 C 0.01072(14) 0.8890(4) 0.4061(3) 0.0425(12) Uani 1 1 d . . . . .
H12 H -0.0083 0.9359 0.3829 0.051 Uiso 1 1 calc R U . . .
C13 C 0.04391(15) 0.8771(4) 0.3856(3) 0.0407(12) Uani 1 1 d . . . . .
H13 H 0.0468 0.9160 0.3474 0.049 Uiso 1 1 calc R U . . .
C14 C -0.06369(18) 0.8182(6) 0.5718(4) 0.067(2) Uani 1 1 d . . . . .
H14 H -0.0632 0.7933 0.6181 0.080 Uiso 1 1 calc R U . . .
C15 C -0.03028(18) 0.8081(5) 0.5517(4) 0.067(2) Uani 1 1 d . . . . .
H15 H -0.0077 0.7763 0.5840 0.080 Uiso 1 1 calc R U . . .
C16 C -0.02943(13) 0.8437(3) 0.4850(3) 0.0316(10) Uani 1 1 d . . . . .
C17 C -0.06358(17) 0.8901(4) 0.4423(3) 0.0490(14) Uani 1 1 d . . . . .
H17 H -0.0650 0.9168 0.3960 0.059 Uiso 1 1 calc R U . . .
C18 C -0.09534(16) 0.8977(4) 0.4668(3) 0.0474(13) Uani 1 1 d . . . . .
H18 H -0.1180 0.9313 0.4370 0.057 Uiso 1 1 calc R U . . .
C19 C 0.17352(15) 0.7483(4) 0.3626(3) 0.0385(11) Uani 1 1 d . . . . .
C20 C 0.15682(17) 0.6683(4) 0.3882(3) 0.0423(12) Uani 1 1 d . . . . .
C21 C 0.11729(18) 0.6586(4) 0.3431(3) 0.0442(12) Uani 1 1 d . . . . .
C22 C 0.10825(16) 0.7326(4) 0.2874(3) 0.0399(11) Uani 1 1 d . . . . .
C23 C 0.14448(16) 0.7825(4) 0.2967(3) 0.0387(11) Uani 1 1 d . . . . .
C24 C 0.21591(17) 0.7806(5) 0.3928(4) 0.0569(16) Uani 1 1 d . . . . .
H24A H 0.2331 0.7336 0.3818 0.085 Uiso 1 1 calc R U . . .
H24B H 0.2237 0.7890 0.4467 0.085 Uiso 1 1 calc R U . . .
H24C H 0.2186 0.8404 0.3697 0.085 Uiso 1 1 calc R U . . .
C25 C 0.1794(2) 0.6044(4) 0.4506(3) 0.0594(17) Uani 1 1 d . . . . .
H25A H 0.1615 0.5807 0.4756 0.089 Uiso 1 1 calc R U . . .
H25B H 0.2012 0.6392 0.4862 0.089 Uiso 1 1 calc R U . . .
H25C H 0.1901 0.5515 0.4307 0.089 Uiso 1 1 calc R U . . .
C26 C 0.0880(2) 0.5867(4) 0.3494(4) 0.0678(19) Uani 1 1 d . . . . .
H26A H 0.0839 0.5395 0.3103 0.102 Uiso 1 1 calc R U . . .
H26B H 0.0627 0.6174 0.3440 0.102 Uiso 1 1 calc R U . . .
H26C H 0.0982 0.5562 0.3981 0.102 Uiso 1 1 calc R U . . .
C27 C 0.06950(19) 0.7429(5) 0.2247(3) 0.0590(16) Uani 1 1 d . . . . .
H27A H 0.0624 0.8095 0.2174 0.088 Uiso 1 1 calc R U . . .
H27B H 0.0487 0.7087 0.2367 0.088 Uiso 1 1 calc R U . . .
H27C H 0.0721 0.7172 0.1791 0.088 Uiso 1 1 calc R U . . .
C28 C 0.1507(2) 0.8567(4) 0.2458(3) 0.0508(14) Uani 1 1 d . . . . .
H28A H 0.1723 0.8986 0.2739 0.076 Uiso 1 1 calc R U . . .
H28B H 0.1262 0.8931 0.2245 0.076 Uiso 1 1 calc R U . . .
H28C H 0.1576 0.8267 0.2057 0.076 Uiso 1 1 calc R U . . .
C29 C 0.16608(16) 1.2831(3) 0.4662(3) 0.0394(11) Uani 1 1 d . . . . .
C30 C 0.19297(14) 1.2153(3) 0.5158(3) 0.0322(10) Uani 1 1 d . . . . .
C31 C 0.20997(13) 1.1602(3) 0.4717(3) 0.0314(9) Uani 1 1 d . . . . .
C32 C 0.19084(15) 1.1873(4) 0.3962(3) 0.0379(11) Uani 1 1 d . . . . .
C33 C 0.16465(15) 1.2667(4) 0.3943(3) 0.0405(11) Uani 1 1 d . . . . .
C34 C 0.1433(2) 1.3554(4) 0.4930(4) 0.0600(17) Uani 1 1 d . . . . .
H34A H 0.1614 1.4054 0.5195 0.090 Uiso 1 1 calc R U . . .
H34B H 0.1314 1.3257 0.5266 0.090 Uiso 1 1 calc R U . . .
H34C H 0.1223 1.3822 0.4504 0.090 Uiso 1 1 calc R U . . .
C35 C 0.20626(19) 1.2219(4) 0.5983(3) 0.0490(14) Uani 1 1 d . . . . .
H35A H 0.2264 1.1738 0.6202 0.073 Uiso 1 1 calc R U . . .
H35B H 0.1835 1.2121 0.6149 0.073 Uiso 1 1 calc R U . . .
H35C H 0.2176 1.2841 0.6141 0.073 Uiso 1 1 calc R U . . .
C36 C 0.24216(15) 1.0887(4) 0.4985(3) 0.0428(12) Uani 1 1 d . . . . .
H36A H 0.2387 1.0407 0.4601 0.064 Uiso 1 1 calc R U . . .
H36B H 0.2408 1.0592 0.5438 0.064 Uiso 1 1 calc R U . . .
H36C H 0.2680 1.1192 0.5091 0.064 Uiso 1 1 calc R U . . .
C37 C 0.1979(2) 1.1483(5) 0.3288(3) 0.0574(16) Uani 1 1 d . . . . .
H37A H 0.2123 1.1946 0.3098 0.086 Uiso 1 1 calc R U . . .
H37B H 0.1724 1.1343 0.2904 0.086 Uiso 1 1 calc R U . . .
H37C H 0.2137 1.0907 0.3423 0.086 Uiso 1 1 calc R U . . .
C38 C 0.1412(2) 1.3168(5) 0.3250(4) 0.0686(19) Uani 1 1 d . . . . .
H38A H 0.1182 1.3470 0.3322 0.103 Uiso 1 1 calc R U . . .
H38B H 0.1321 1.2718 0.2840 0.103 Uiso 1 1 calc R U . . .
H38C H 0.1578 1.3646 0.3133 0.103 Uiso 1 1 calc R U . . .
C39 C 0.1869(3) 0.5515(4) 0.2325(4) 0.072(2) Uani 1 1 d D . . . .
C40 C 0.0958(2) 0.1170(6) 0.1436(4) 0.072(2) Uani 1 1 d . . . . .
H40A H 0.1072 0.1745 0.1705 0.108 Uiso 1 1 calc R U . . .
H40B H 0.0920 0.1249 0.0907 0.108 Uiso 1 1 calc R U . . .
H40C H 0.1138 0.0642 0.1636 0.108 Uiso 1 1 calc R U . . .
O6 O 0.05974(17) 0.0994(5) 0.1518(3) 0.0944(19) Uani 1 1 d D . . . .
H6 H 0.053(3) 0.060(7) 0.193(5) 0.142 Uiso 1 1 d D U . . .

loop_
_atom_site_aniso_label
_atom_site_aniso_U_11
_atom_site_aniso_U_22
_atom_site_aniso_U_33
_atom_site_aniso_U_23
_atom_site_aniso_U_13
_atom_site_aniso_U_12
Rh1 0.0278(2) 0.02544(19) 0.0305(2) -0.00017(13) 0.01360(14) 0.00364(13)
Rh2 0.02501(19) 0.02614(19) 0.0328(2) 0.00034(13) 0.01314(14) -0.00379(13)
O1 0.0349(18) 0.0318(17) 0.0343(17) 0.0094(13) 0.0075(14) 0.0028(14)
O2 0.0385(18) 0.0411(19) 0.0309(16) 0.0030(14) 0.0018(14) -0.0067(15)
S1 0.0778(11) 0.0421(8) 0.0629(9) -0.0182(7) 0.0416(9) -0.0117(7)
O3 0.104(12) 0.093(10) 0.055(7) -0.010(6) 0.041(7) 0.006(8)
O4 0.075(9) 0.069(8) 0.095(10) -0.030(7) -0.009(7) 0.029(7)
O5 0.118(14) 0.048(8) 0.23(2) -0.072(11) 0.120(16) -0.047(8)
F1 0.35(4) 0.072(9) 0.162(19) 0.068(12) 0.19(3) 0.095(16)
F2 0.103(9) 0.055(6) 0.103(9) -0.002(6) 0.071(8) 0.012(5)
F3 0.078(8) 0.21(2) 0.158(19) -0.147(18) 0.026(10) -0.012(11)
O3' 0.155(18) 0.108(11) 0.21(2) -0.046(15) 0.154(18) -0.062(13)
O4' 0.14(2) 0.103(12) 0.094(10) 0.018(9) 0.057(11) 0.074(14)
O5' 0.178(17) 0.086(11) 0.093(10) -0.015(8) 0.045(10) 0.052(11)
F1' 0.30(3) 0.080(7) 0.098(10) -0.013(6) 0.146(14) 0.006(10)
F2' 0.087(6) 0.035(4) 0.073(6) -0.010(3) 0.015(5) 0.005(3)
F3' 0.046(5) 0.149(15) 0.184(17) -0.098(13) 0.032(7) 0.006(7)
N1 0.0243(18) 0.0322(19) 0.0313(19) 0.0046(15) 0.0127(15) 0.0068(15)
N2 0.0277(19) 0.0264(18) 0.041(2) -0.0015(15) 0.0161(17) -0.0005(15)
N3 0.0262(19) 0.0304(19) 0.037(2) -0.0020(15) 0.0145(16) -0.0023(15)
C1 0.042(3) 0.036(2) 0.036(2) 0.0038(19) 0.023(2) 0.008(2)
C2 0.047(3) 0.041(3) 0.027(2) 0.0101(19) 0.014(2) 0.014(2)
C3 0.036(3) 0.049(3) 0.030(2) 0.002(2) 0.012(2) 0.003(2)
C4 0.032(2) 0.032(2) 0.038(2) 0.0039(19) 0.0155(19) 0.0012(19)
C5 0.0193(19) 0.035(2) 0.031(2) 0.0055(18) 0.0133(17) 0.0052(17)
C6 0.024(2) 0.030(2) 0.030(2) 0.0054(17) 0.0129(17) 0.0010(17)
C7 0.023(2) 0.031(2) 0.028(2) -0.0005(17) 0.0089(17) 0.0004(17)
C8 0.022(2) 0.032(2) 0.029(2) 0.0057(17) 0.0097(17) 0.0018(17)
C9 0.046(3) 0.037(3) 0.064(3) 0.015(2) 0.030(3) 0.008(2)
C10 0.040(3) 0.051(3) 0.068(4) 0.024(3) 0.032(3) 0.010(2)
C11 0.025(2) 0.032(2) 0.041(3) 0.0005(19) 0.0126(19) -0.0018(18)
C12 0.023(2) 0.047(3) 0.061(3) 0.018(2) 0.020(2) 0.007(2)
C13 0.029(2) 0.042(3) 0.056(3) 0.012(2) 0.021(2) -0.001(2)
C14 0.036(3) 0.105(6) 0.065(4) 0.043(4) 0.024(3) 0.022(3)
C15 0.037(3) 0.101(6) 0.071(4) 0.047(4) 0.029(3) 0.027(3)
C16 0.023(2) 0.031(2) 0.042(3) -0.0026(19) 0.0124(19) -0.0021(18)
C17 0.044(3) 0.066(4) 0.047(3) 0.018(3) 0.028(3) 0.021(3)
C18 0.036(3) 0.065(4) 0.048(3) 0.013(3) 0.024(2) 0.017(3)
C19 0.039(3) 0.049(3) 0.034(2) -0.005(2) 0.020(2) 0.014(2)
C20 0.055(3) 0.039(3) 0.037(3) -0.006(2) 0.021(2) 0.018(2)
C21 0.056(3) 0.034(3) 0.045(3) -0.008(2) 0.021(3) 0.006(2)
C22 0.042(3) 0.041(3) 0.035(3) -0.005(2) 0.011(2) 0.002(2)
C23 0.046(3) 0.043(3) 0.029(2) -0.002(2) 0.016(2) 0.007(2)
C24 0.035(3) 0.082(4) 0.054(3) -0.003(3) 0.016(3) 0.012(3)
C25 0.081(5) 0.046(3) 0.052(3) 0.005(3) 0.024(3) 0.031(3)
C26 0.084(5) 0.033(3) 0.089(5) -0.017(3) 0.032(4) -0.010(3)
C27 0.051(3) 0.067(4) 0.049(3) -0.013(3) 0.005(3) -0.003(3)
C28 0.062(4) 0.064(4) 0.034(3) 0.004(2) 0.028(3) 0.008(3)
C29 0.039(3) 0.029(2) 0.054(3) -0.001(2) 0.021(2) -0.010(2)
C30 0.032(2) 0.032(2) 0.036(2) -0.0064(18) 0.0153(19) -0.0159(19)
C31 0.026(2) 0.033(2) 0.039(2) -0.0010(19) 0.0164(19) -0.0098(18)
C32 0.033(2) 0.046(3) 0.036(3) -0.001(2) 0.014(2) -0.011(2)
C33 0.036(3) 0.035(3) 0.046(3) 0.010(2) 0.009(2) -0.008(2)
C34 0.056(4) 0.034(3) 0.096(5) -0.006(3) 0.033(4) 0.005(3)
C35 0.062(4) 0.045(3) 0.044(3) -0.012(2) 0.023(3) -0.025(3)
C36 0.029(3) 0.045(3) 0.057(3) -0.001(2) 0.017(2) -0.004(2)
C37 0.056(4) 0.080(4) 0.044(3) -0.008(3) 0.028(3) -0.019(3)
C38 0.075(5) 0.065(4) 0.063(4) 0.032(3) 0.020(4) -0.003(4)
C39 0.125(7) 0.041(3) 0.066(4) -0.010(3) 0.054(5) -0.005(4)
C40 0.068(5) 0.078(5) 0.075(5) 0.023(4) 0.031(4) -0.004(4)
O6 0.070(3) 0.127(5) 0.087(4) 0.039(4) 0.026(3) 0.021(3)

loop_
_atom_type_symbol
_atom_type_description
_atom_type_scat_dispersion_real
_atom_type_scat_dispersion_imag
_atom_type_scat_source
C C 0.0033 0.0016 'International Tables Vol C Tables 4.2.6.8 and 6.1.1.4'
H H 0.0000 0.0000 'International Tables Vol C Tables 4.2.6.8 and 6.1.1.4'
N N 0.0061 0.0033 'International Tables Vol C Tables 4.2.6.8 and 6.1.1.4'
O O 0.0106 0.0060 'International Tables Vol C Tables 4.2.6.8 and 6.1.1.4'
Rh Rh -1.1178 0.9187 'International Tables Vol C Tables 4.2.6.8 and 6.1.1.4'
S S 0.1246 0.1234 'International Tables Vol C Tables 4.2.6.8 and 6.1.1.4'
F F 0.0171 0.0103 'International Tables Vol C Tables 4.2.6.8 and 6.1.1.4'

loop_
_geom_angle_atom_site_label_1
_geom_angle_atom_site_label_2
_geom_angle_atom_site_label_3
_geom_angle
_geom_angle_site_symmetry_1
_geom_angle_site_symmetry_3
C7 Rh1 N1 77.55(16) . .
C7 Rh1 N2 88.06(15) . .
N1 Rh1 N2 88.30(14) . .
C7 Rh1 C19 109.70(19) . .
N1 Rh1 C19 100.43(17) . .
N2 Rh1 C19 161.45(18) . .
C7 Rh1 C22 114.67(19) . .
N1 Rh1 C22 162.84(17) . .
N2 Rh1 C22 103.58(18) . .
C19 Rh1 C22 64.8(2) . .
C7 Rh1 C23 94.64(18) . .
N1 Rh1 C23 132.86(17) . .
N2 Rh1 C23 138.38(18) . .
C19 Rh1 C23 38.29(19) . .
C22 Rh1 C23 38.6(2) . .
C7 Rh1 C20 147.73(19) . .
N1 Rh1 C20 100.16(17) . .
N2 Rh1 C20 124.18(18) . .
C19 Rh1 C20 38.4(2) . .
C22 Rh1 C20 62.96(19) . .
C23 Rh1 C20 63.01(19) . .
C7 Rh1 C21 153.05(19) . .
N1 Rh1 C21 128.44(18) . .
N2 Rh1 C21 98.60(18) . .
C19 Rh1 C21 63.2(2) . .
C22 Rh1 C21 38.4(2) . .
C23 Rh1 C21 63.2(2) . .
C20 Rh1 C21 36.0(2) . .
C6 Rh2 O1 78.58(15) . .
C6 Rh2 N3 87.59(15) . 5_576
O1 Rh2 N3 86.34(14) . 5_576
C6 Rh2 C32 113.60(19) . .
O1 Rh2 C32 96.05(16) . .
N3 Rh2 C32 158.76(18) 5_576 .
C6 Rh2 C30 117.48(18) . .
O1 Rh2 C30 158.35(15) . .
N3 Rh2 C30 107.69(16) 5_576 .
C32 Rh2 C30 64.89(18) . .
C6 Rh2 C31 98.67(17) . .
O1 Rh2 C31 129.77(15) . .
N3 Rh2 C31 143.89(16) 5_576 .
C32 Rh2 C31 38.68(18) . .
C30 Rh2 C31 38.43(17) . .
C6 Rh2 C33 152.06(19) . .
O1 Rh2 C33 94.90(16) . .
N3 Rh2 C33 119.37(18) 5_576 .
C32 Rh2 C33 39.4(2) . .
C30 Rh2 C33 64.00(18) . .
C31 Rh2 C33 64.56(18) . .
C6 Rh2 C29 156.3(2) . .
O1 Rh2 C29 124.68(17) . .
N3 Rh2 C29 97.66(17) 5_576 .
C32 Rh2 C29 63.67(19) . .
C30 Rh2 C29 38.94(19) . .
C31 Rh2 C29 63.91(19) . .
C33 Rh2 C29 36.3(2) . .
C8 O1 Rh2 115.7(3) . .
O3' S1 O4' 127.0(15) . .
O3' S1 O5' 112.0(14) . .
O4' S1 O5' 111.5(12) . .
O5 S1 O3 114.9(12) . .
O5 S1 O4 118.7(11) . .
O3 S1 O4 105.5(9) . .
O3' S1 C39 98.7(8) . .
O4' S1 C39 102.1(6) . .
O5 S1 C39 103.2(6) . .
O5' S1 C39 100.1(7) . .
O3 S1 C39 104.3(6) . .
O4 S1 C39 109.2(5) . .
C1 N1 C5 119.4(4) . .
C1 N1 Rh1 125.7(3) . .
C5 N1 Rh1 114.9(3) . .
C9 N2 C13 116.7(4) . .
C9 N2 Rh1 119.8(3) . .
C13 N2 Rh1 123.5(3) . .
C14 N3 C18 117.3(4) . .
C14 N3 Rh2 118.5(4) . 5_576
C18 N3 Rh2 124.1(3) . 5_576
N1 C1 C2 123.0(5) . .
N1 C1 H1 118.5 . .
C2 C1 H1 118.5 . .
C3 C2 C1 118.7(4) . .
C3 C2 H2 120.6 . .
C1 C2 H2 120.6 . .
C2 C3 C4 119.2(5) . .
C2 C3 H3 120.4 . .
C4 C3 H3 120.4 . .
C3 C4 C5 119.1(4) . .
C3 C4 H4 120.4 . .
C5 C4 H4 120.4 . .
N1 C5 C4 120.6(4) . .
N1 C5 C6 115.2(4) . .
C4 C5 C6 124.2(4) . .
C7 C6 C5 113.8(4) . .
C7 C6 Rh2 115.9(3) . .
C5 C6 Rh2 130.2(3) . .
C6 C7 C8 114.2(4) . .
C6 C7 Rh1 118.1(3) . .
C8 C7 Rh1 127.5(3) . .
O2 C8 O1 122.2(4) . .
O2 C8 C7 122.4(4) . .
O1 C8 C7 115.3(4) . .
N2 C9 C10 123.4(5) . .
N2 C9 H9 118.3 . .
C10 C9 H9 118.3 . .
C9 C10 C11 120.1(5) . .
C9 C10 H10 119.9 . .
C11 C10 H10 119.9 . .
C12 C11 C10 116.5(4) . .
C12 C11 C16 121.7(4) . .
C10 C11 C16 121.8(4) . .
C11 C12 C13 119.9(5) . .
C11 C12 H12 120.1 . .
C13 C12 H12 120.1 . .
N2 C13 C12 123.3(5) . .
N2 C13 H13 118.4 . .
C12 C13 H13 118.4 . .
N3 C14 C15 122.8(6) . .
N3 C14 H14 118.6 . .
C15 C14 H14 118.6 . .
C16 C15 C14 120.7(5) . .
C16 C15 H15 119.7 . .
C14 C15 H15 119.7 . .
C15 C16 C17 115.3(5) . .
C15 C16 C11 122.6(5) . .
C17 C16 C11 122.1(4) . .
C18 C17 C16 120.2(5) . .
C18 C17 H17 119.9 . .
C16 C17 H17 119.9 . .
N3 C18 C17 123.6(5) . .
N3 C18 H18 118.2 . .
C17 C18 H18 118.2 . .
C23 C19 C20 107.9(5) . .
C23 C19 C24 125.2(5) . .
C20 C19 C24 126.2(5) . .
C23 C19 Rh1 72.7(3) . .
C20 C19 Rh1 74.9(3) . .
C24 C19 Rh1 125.4(4) . .
C21 C20 C19 108.6(5) . .
C21 C20 C25 126.3(6) . .
C19 C20 C25 125.1(6) . .
C21 C20 Rh1 72.4(3) . .
C19 C20 Rh1 66.7(3) . .
C25 C20 Rh1 128.9(4) . .
C20 C21 C22 108.0(5) . .
C20 C21 C26 127.6(6) . .
C22 C21 C26 124.5(6) . .
C20 C21 Rh1 71.6(3) . .
C22 C21 Rh1 67.1(3) . .
C26 C21 Rh1 126.0(4) . .
C23 C22 C21 107.5(5) . .
C23 C22 C27 127.0(5) . .
C21 C22 C27 124.8(5) . .
C23 C22 Rh1 71.8(3) . .
C21 C22 Rh1 74.6(3) . .
C27 C22 Rh1 126.7(4) . .
C19 C23 C22 107.4(4) . .
C19 C23 C28 126.2(5) . .
C22 C23 C28 126.3(5) . .
C19 C23 Rh1 69.1(3) . .
C22 C23 Rh1 69.6(3) . .
C28 C23 Rh1 127.1(4) . .
C19 C24 H24A 109.5 . .
C19 C24 H24B 109.5 . .
H24A C24 H24B 109.5 . .
C19 C24 H24C 109.5 . .
H24A C24 H24C 109.5 . .
H24B C24 H24C 109.5 . .
C20 C25 H25A 109.5 . .
C20 C25 H25B 109.5 . .
H25A C25 H25B 109.5 . .
C20 C25 H25C 109.5 . .
H25A C25 H25C 109.5 . .
H25B C25 H25C 109.5 . .
C21 C26 H26A 109.5 . .
C21 C26 H26B 109.5 . .
H26A C26 H26B 109.5 . .
C21 C26 H26C 109.5 . .
H26A C26 H26C 109.5 . .
H26B C26 H26C 109.5 . .
C22 C27 H27A 109.5 . .
C22 C27 H27B 109.5 . .
H27A C27 H27B 109.5 . .
C22 C27 H27C 109.5 . .
H27A C27 H27C 109.5 . .
H27B C27 H27C 109.5 . .
C23 C28 H28A 109.5 . .
C23 C28 H28B 109.5 . .
H28A C28 H28B 109.5 . .
C23 C28 H28C 109.5 . .
H28A C28 H28C 109.5 . .
H28B C28 H28C 109.5 . .
C33 C29 C30 109.2(4) . .
C33 C29 C34 127.9(5) . .
C30 C29 C34 122.9(5) . .
C33 C29 Rh2 71.2(3) . .
C30 C29 Rh2 68.5(2) . .
C34 C29 Rh2 124.6(4) . .
C31 C30 C29 107.3(4) . .
C31 C30 C35 127.8(5) . .
C29 C30 C35 123.3(5) . .
C31 C30 Rh2 71.4(3) . .
C29 C30 Rh2 72.6(3) . .
C35 C30 Rh2 132.5(3) . .
C32 C31 C30 107.2(4) . .
C32 C31 C36 125.6(5) . .
C30 C31 C36 127.2(5) . .
C32 C31 Rh2 68.3(3) . .
C30 C31 Rh2 70.2(2) . .
C36 C31 Rh2 127.4(3) . .
C31 C32 C33 108.5(4) . .
C31 C32 C37 127.3(5) . .
C33 C32 C37 124.0(5) . .
C31 C32 Rh2 73.1(3) . .
C33 C32 Rh2 73.4(3) . .
C37 C32 Rh2 123.2(4) . .
C29 C33 C32 107.5(4) . .
C29 C33 C38 128.7(6) . .
C32 C33 C38 123.8(5) . .
C29 C33 Rh2 72.5(3) . .
C32 C33 Rh2 67.1(3) . .
C38 C33 Rh2 125.0(4) . .
C29 C34 H34A 109.5 . .
C29 C34 H34B 109.5 . .
H34A C34 H34B 109.5 . .
C29 C34 H34C 109.5 . .
H34A C34 H34C 109.5 . .
H34B C34 H34C 109.5 . .
C30 C35 H35A 109.5 . .
C30 C35 H35B 109.5 . .
H35A C35 H35B 109.5 . .
C30 C35 H35C 109.5 . .
H35A C35 H35C 109.5 . .
H35B C35 H35C 109.5 . .
C31 C36 H36A 109.5 . .
C31 C36 H36B 109.5 . .
H36A C36 H36B 109.5 . .
C31 C36 H36C 109.5 . .
H36A C36 H36C 109.5 . .
H36B C36 H36C 109.5 . .
C32 C37 H37A 109.5 . .
C32 C37 H37B 109.5 . .
H37A C37 H37B 109.5 . .
C32 C37 H37C 109.5 . .
H37A C37 H37C 109.5 . .
H37B C37 H37C 109.5 . .
C33 C38 H38A 109.5 . .
C33 C38 H38B 109.5 . .
H38A C38 H38B 109.5 . .
C33 C38 H38C 109.5 . .
H38A C38 H38C 109.5 . .
H38B C38 H38C 109.5 . .
F3' C39 F1' 122.4(14) . .
F3 C39 F1 116.1(17) . .
F3' C39 F2' 103.4(10) . .
F1' C39 F2' 99.6(10) . .
F3 C39 F2 100.7(12) . .
F1 C39 F2 92.0(11) . .
F3' C39 S1 115.0(8) . .
F3 C39 S1 118.3(9) . .
F1' C39 S1 107.6(7) . .
F1 C39 S1 113.3(10) . .
F2' C39 S1 106.3(6) . .
F2 C39 S1 112.2(6) . .
O6 C40 H40A 109.5 . .
O6 C40 H40B 109.5 . .
H40A C40 H40B 109.5 . .
O6 C40 H40C 109.5 . .
H40A C40 H40C 109.5 . .
H40B C40 H40C 109.5 . .
C40 O6 H6 130(5) . .

loop_
_geom_bond_atom_site_label_1
_geom_bond_atom_site_label_2
_geom_bond_distance
_geom_bond_site_symmetry_2
Rh1 C7 2.027(4) .
Rh1 N1 2.099(4) .
Rh1 N2 2.122(4) .
Rh1 C19 2.141(4) .
Rh1 C22 2.160(5) .
Rh1 C23 2.188(5) .
Rh1 C20 2.251(5) .
Rh1 C21 2.261(5) .
Rh2 C6 2.031(4) .
Rh2 O1 2.092(3) .
Rh2 N3 2.113(4) 5_576
Rh2 C32 2.120(5) .
Rh2 C30 2.167(4) .
Rh2 C31 2.183(4) .
Rh2 C33 2.206(5) .
Rh2 C29 2.221(5) .
O1 C8 1.284(6) .
O2 C8 1.247(5) .
S1 O3' 1.337(14) .
S1 O4' 1.338(13) .
S1 O5 1.342(11) .
S1 O5' 1.44(2) .
S1 O3 1.440(14) .
S1 O4 1.472(12) .
S1 C39 1.813(7) .
F1 C39 1.336(15) .
F2 C39 1.397(12) .
F3 C39 1.247(13) .
F1' C39 1.301(11) .
F2' C39 1.386(10) .
F3' C39 1.233(13) .
N1 C1 1.329(6) .
N1 C5 1.345(6) .
N2 C9 1.329(6) .
N2 C13 1.333(6) .
N3 C14 1.315(7) .
N3 C18 1.317(7) .
N3 Rh2 2.113(4) 5_576
C1 C2 1.381(7) .
C1 H1 0.9500 .
C2 C3 1.369(8) .
C2 H2 0.9500 .
C3 C4 1.392(7) .
C3 H3 0.9500 .
C4 C5 1.401(6) .
C4 H4 0.9500 .
C5 C6 1.470(6) .
C6 C7 1.345(6) .
C7 C8 1.508(6) .
C9 C10 1.375(7) .
C9 H9 0.9500 .
C10 C11 1.384(7) .
C10 H10 0.9500 .
C11 C12 1.380(7) .
C11 C16 1.480(6) .
C12 C13 1.383(7) .
C12 H12 0.9500 .
C13 H13 0.9500 .
C14 C15 1.383(8) .
C14 H14 0.9500 .
C15 C16 1.383(8) .
C15 H15 0.9500 .
C16 C17 1.387(7) .
C17 C18 1.374(7) .
C17 H17 0.9500 .
C18 H18 0.9500 .
C19 C23 1.420(7) .
C19 C20 1.449(8) .
C19 C24 1.502(8) .
C20 C21 1.393(8) .
C20 C25 1.501(8) .
C21 C22 1.456(8) .
C21 C26 1.500(9) .
C22 C23 1.437(8) .
C22 C27 1.502(8) .
C23 C28 1.505(7) .
C24 H24A 0.9800 .
C24 H24B 0.9800 .
C24 H24C 0.9800 .
C25 H25A 0.9800 .
C25 H25B 0.9800 .
C25 H25C 0.9800 .
C26 H26A 0.9800 .
C26 H26B 0.9800 .
C26 H26C 0.9800 .
C27 H27A 0.9800 .
C27 H27B 0.9800 .
C27 H27C 0.9800 .
C28 H28A 0.9800 .
C28 H28B 0.9800 .
C28 H28C 0.9800 .
C29 C33 1.379(8) .
C29 C30 1.463(7) .
C29 C34 1.509(8) .
C30 C31 1.432(6) .
C30 C35 1.490(7) .
C31 C32 1.426(7) .
C31 C36 1.493(7) .
C32 C33 1.462(8) .
C32 C37 1.502(8) .
C33 C38 1.490(8) .
C34 H34A 0.9800 .
C34 H34B 0.9800 .
C34 H34C 0.9800 .
C35 H35A 0.9800 .
C35 H35B 0.9800 .
C35 H35C 0.9800 .
C36 H36A 0.9800 .
C36 H36B 0.9800 .
C36 H36C 0.9800 .
C37 H37A 0.9800 .
C37 H37B 0.9800 .
C37 H37C 0.9800 .
C38 H38A 0.9800 .
C38 H38B 0.9800 .
C38 H38C 0.9800 .
C40 O6 1.375(9) .
C40 H40A 0.9800 .
C40 H40B 0.9800 .
C40 H40C 0.9800 .
O6 H6 1.06(5) .

loop_
_geom_hbond_atom_site_label_D
_geom_hbond_atom_site_label_H
_geom_hbond_atom_site_label_A
_geom_hbond_distance_DH
_geom_hbond_distance_HA
_geom_hbond_distance_DA
_geom_hbond_angle_DHA
_geom_hbond_site_symmetry_A
C13 H13 O2 0.95 2.39 3.281(6) 155.6 .
O6 H6 O2 1.06(5) 1.84(7) 2.707(7) 137(7) 1_545

loop_
_geom_torsion_atom_site_label_1
_geom_torsion_atom_site_label_2
_geom_torsion_atom_site_label_3
_geom_torsion_atom_site_label_4
_geom_torsion
_geom_torsion_site_symmetry_1
C5 N1 C1 C2 -1.0(7) .
Rh1 N1 C1 C2 178.8(4) .
N1 C1 C2 C3 0.3(7) .
C1 C2 C3 C4 0.5(7) .
C2 C3 C4 C5 -0.6(7) .
C1 N1 C5 C4 0.9(6) .
Rh1 N1 C5 C4 -178.9(3) .
C1 N1 C5 C6 -175.8(4) .
Rh1 N1 C5 C6 4.3(4) .
C3 C4 C5 N1 -0.2(6) .
C3 C4 C5 C6 176.3(4) .
N1 C5 C6 C7 0.6(5) .
C4 C5 C6 C7 -176.0(4) .
N1 C5 C6 Rh2 175.7(3) .
C4 C5 C6 Rh2 -0.9(6) .
C5 C6 C7 C8 169.9(3) .
Rh2 C6 C7 C8 -6.0(5) .
C5 C6 C7 Rh1 -5.6(5) .
Rh2 C6 C7 Rh1 178.58(18) .
Rh2 O1 C8 O2 177.0(3) .
Rh2 O1 C8 C7 0.1(5) .
C6 C7 C8 O2 -173.0(4) .
Rh1 C7 C8 O2 1.9(6) .
C6 C7 C8 O1 3.8(5) .
Rh1 C7 C8 O1 178.8(3) .
C13 N2 C9 C10 -3.5(8) .
Rh1 N2 C9 C10 174.2(5) .
N2 C9 C10 C11 0.4(10) .
C9 C10 C11 C12 2.3(9) .
C9 C10 C11 C16 -178.6(5) .
C10 C11 C12 C13 -1.9(8) .
C16 C11 C12 C13 178.9(5) .
C9 N2 C13 C12 3.8(8) .
Rh1 N2 C13 C12 -173.8(4) .
C11 C12 C13 N2 -1.2(9) .
C18 N3 C14 C15 -2.4(11) .
Rh2 N3 C14 C15 176.2(6) 5_576
N3 C14 C15 C16 0.4(13) .
C14 C15 C16 C17 1.0(10) .
C14 C15 C16 C11 -178.4(7) .
C12 C11 C16 C15 -161.3(6) .
C10 C11 C16 C15 19.6(9) .
C12 C11 C16 C17 19.4(8) .
C10 C11 C16 C17 -159.7(6) .
C15 C16 C17 C18 -0.4(9) .
C11 C16 C17 C18 179.0(5) .
C14 N3 C18 C17 3.0(9) .
Rh2 N3 C18 C17 -175.5(5) 5_576
C16 C17 C18 N3 -1.6(10) .
C23 C19 C20 C21 -5.1(5) .
C24 C19 C20 C21 -176.4(5) .
Rh1 C19 C20 C21 60.5(3) .
C23 C19 C20 C25 172.1(5) .
C24 C19 C20 C25 0.8(8) .
Rh1 C19 C20 C25 -122.2(5) .
C23 C19 C20 Rh1 -65.7(3) .
C24 C19 C20 Rh1 123.0(5) .
C19 C20 C21 C22 0.3(5) .
C25 C20 C21 C22 -176.8(5) .
Rh1 C20 C21 C22 57.4(3) .
C19 C20 C21 C26 -178.8(5) .
C25 C20 C21 C26 4.0(9) .
Rh1 C20 C21 C26 -121.8(6) .
C19 C20 C21 Rh1 -57.0(3) .
C25 C20 C21 Rh1 125.8(5) .
C20 C21 C22 C23 4.5(6) .
C26 C21 C22 C23 -176.3(5) .
Rh1 C21 C22 C23 64.7(3) .
C20 C21 C22 C27 175.6(5) .
C26 C21 C22 C27 -5.3(8) .
Rh1 C21 C22 C27 -124.2(5) .
C20 C21 C22 Rh1 -60.2(4) .
C26 C21 C22 Rh1 119.0(5) .
C20 C19 C23 C22 7.9(5) .
C24 C19 C23 C22 179.2(5) .
Rh1 C19 C23 C22 -59.3(3) .
C20 C19 C23 C28 -171.5(5) .
C24 C19 C23 C28 -0.1(8) .
Rh1 C19 C23 C28 121.3(5) .
C20 C19 C23 Rh1 67.2(3) .
C24 C19 C23 Rh1 -121.5(5) .
C21 C22 C23 C19 -7.6(5) .
C27 C22 C23 C19 -178.4(5) .
Rh1 C22 C23 C19 58.9(3) .
C21 C22 C23 C28 171.7(5) .
C27 C22 C23 C28 0.9(9) .
Rh1 C22 C23 C28 -121.7(5) .
C21 C22 C23 Rh1 -66.6(3) .
C27 C22 C23 Rh1 122.6(6) .
C33 C29 C30 C31 3.6(5) .
C34 C29 C30 C31 -178.4(5) .
Rh2 C29 C30 C31 63.4(3) .
C33 C29 C30 C35 170.3(4) .
C34 C29 C30 C35 -11.7(7) .
Rh2 C29 C30 C35 -129.9(4) .
C33 C29 C30 Rh2 -59.8(3) .
C34 C29 C30 Rh2 118.2(5) .
C29 C30 C31 C32 -5.8(5) .
C35 C30 C31 C32 -171.7(4) .
Rh2 C30 C31 C32 58.4(3) .
C29 C30 C31 C36 173.3(4) .
C35 C30 C31 C36 7.4(7) .
Rh2 C30 C31 C36 -122.5(5) .
C29 C30 C31 Rh2 -64.2(3) .
C35 C30 C31 Rh2 129.9(5) .
C30 C31 C32 C33 5.8(5) .
C36 C31 C32 C33 -173.3(4) .
Rh2 C31 C32 C33 65.4(3) .
C30 C31 C32 C37 -178.8(5) .
C36 C31 C32 C37 2.1(8) .
Rh2 C31 C32 C37 -119.2(5) .
C30 C31 C32 Rh2 -59.6(3) .
C36 C31 C32 Rh2 121.3(4) .
C30 C29 C33 C32 0.0(5) .
C34 C29 C33 C32 -177.9(5) .
Rh2 C29 C33 C32 -58.2(3) .
C30 C29 C33 C38 179.3(5) .
C34 C29 C33 C38 1.5(9) .
Rh2 C29 C33 C38 121.2(6) .
C30 C29 C33 Rh2 58.1(3) .
C34 C29 C33 Rh2 -119.7(5) .
C31 C32 C33 C29 -3.6(5) .
C37 C32 C33 C29 -179.1(5) .
Rh2 C32 C33 C29 61.6(3) .
C31 C32 C33 C38 177.0(5) .
C37 C32 C33 C38 1.5(8) .
Rh2 C32 C33 C38 -117.8(5) .
C31 C32 C33 Rh2 -65.2(3) .
C37 C32 C33 Rh2 119.3(5) .
O3' S1 C39 F3' 93.7(19) .
O4' S1 C39 F3' -135.4(17) .
O5 S1 C39 F3' -64.1(18) .
O5' S1 C39 F3' -20.7(15) .
O3 S1 C39 F3' 56.3(15) .
O4 S1 C39 F3' 168.7(15) .
O3' S1 C39 F3 -77(2) .
O4' S1 C39 F3 54(2) .
O5 S1 C39 F3 126(2) .
O5' S1 C39 F3 169(2) .
O3 S1 C39 F3 -114(2) .
O4 S1 C39 F3 -2(2) .
O3' S1 C39 F1' -126.1(19) .
O4' S1 C39 F1' 4.8(17) .
O5 S1 C39 F1' 76.1(18) .
O5' S1 C39 F1' 119.6(16) .
O3 S1 C39 F1' -163.4(14) .
O4 S1 C39 F1' -51.1(15) .
O3' S1 C39 F1 64(2) .
O4' S1 C39 F1 -164.8(18) .
O5 S1 C39 F1 -93.5(19) .
O5' S1 C39 F1 -50.1(17) .
O3 S1 C39 F1 26.9(16) .
O4 S1 C39 F1 139.3(16) .
O3' S1 C39 F2' -20.1(16) .
O4' S1 C39 F2' 110.8(13) .
O5 S1 C39 F2' -177.9(14) .
O5' S1 C39 F2' -134.4(11) .
O3 S1 C39 F2' -57.4(10) .
O4 S1 C39 F2' 54.9(11) .
O3' S1 C39 F2 166.9(17) .
O4' S1 C39 F2 -62.2(14) .
O5 S1 C39 F2 9.0(16) .
O5' S1 C39 F2 52.5(13) .
O3 S1 C39 F2 129.5(11) .
O4 S1 C39 F2 -118.2(12) .

loop_
_platon_squeeze_void_nr
_platon_squeeze_void_average_x
_platon_squeeze_void_average_y
_platon_squeeze_void_average_z
_platon_squeeze_void_volume
_platon_squeeze_void_count_electrons
1 0.000 0.500 0.257 889.7 211.6
2 0.500 0.000 0.499 889.7 211.6
